data_1551399
loop_
_publ_author_name
'David L. Niquille'
'Douglas A. Hansen'
'Takahiro Mori'
'David Fercher'
'Hajo Kries'
'Donald Hilvert'

_publ_section_title
;
 Nonribosomal biosynthesis of backbone-modified peptides
;
_journal_name_full 'Nature Chemistry'
_journal_page_first 282
_journal_page_last 287
_journal_paper_doi 10.1038/nchem.2891
_journal_volume 10
_journal_year 2018
_chemical_absolute_configuration ad
_chemical_formula_moiety 'C14 H16 N2 O2'
_chemical_formula_sum 'C14 H16 N2 O2'
_chemical_formula_weight 244.29
_space_group_crystal_system orthorhombic
_space_group_IT_number 19
_space_group_name_Hall 'P 2ac 2ab'
_space_group_name_H-M_alt 'P 21 21 21'
_atom_sites_solution_hydrogens mixed
_atom_sites_solution_primary dual
_cell_angle_alpha 90
_cell_angle_beta 90
_cell_angle_gamma 90
_cell_formula_units_Z 4
_cell_length_a 7.19770(6)
_cell_length_b 9.65236(5)
_cell_length_c 18.11426(9)
_cell_measurement_reflns_used 59851
_cell_measurement_temperature 100.0(1)
_cell_measurement_theta_max 78.7750
_cell_measurement_theta_min 4.8570
_cell_volume 1258.484(14)
_computing_cell_refinement 'CrysAlisPro 1.171.39.8d (Rigaku OD, 2015)'
_computing_data_collection 'CrysAlisPro 1.171.39.8d (Rigaku OD, 2015)'
_computing_data_reduction 'CrysAlisPro 1.171.39.8d (Rigaku OD, 2015)'
_computing_molecular_graphics 'Olex2 (Dolomanov et al., 2009)'
_computing_publication_material 'Olex2 (Dolomanov et al., 2009)'
_computing_structure_refinement 'XL (Sheldrick, 2008)'
_computing_structure_solution 'ShelXT (Sheldrick, 2015)'
_diffrn_ambient_environment N~2~
_diffrn_ambient_temperature 100.0(1)
_diffrn_detector 'CCD plate'
_diffrn_detector_type 'Pilatus 300K'
_diffrn_measured_fraction_theta_full 1.000
_diffrn_measured_fraction_theta_max 0.997
_diffrn_measurement_details
;
List of Runs (angles in degrees, time in seconds):

  # Type    Start    End  Width  t~exp~   \w     \q     \k     \f   Frames
--------------------------------------------------------------------------
  1  \w     40.00 125.00   0.50    0.70    --   50.21  38.00 -90.00  170
  2  \w     82.00 169.00   0.50    0.70    --   94.00  46.00 -53.45  174
  3  \w     98.00 178.00   0.50    0.70    --  107.75  38.00 -90.00  160
  4  \w     98.00 178.00   0.50    0.70    --  107.75  38.00-180.00  160
  5  \w     98.00 178.00   0.50    0.70    --  107.75  38.00-120.00  160
  6  \w     98.00 178.00   0.50    0.70    --  107.75  38.00  30.00  160
  7  \w     98.00 178.00   0.50    0.70    --  107.75  38.00  90.00  160
  8  \w     98.00 178.00   0.50    0.70    --  107.75  38.00  60.00  160
  9  \w     98.00 178.00   0.50    0.70    --  107.75  38.00 120.00  160
 10  \w     98.00 178.00   0.50    0.70    --  107.75  38.00   0.00  160
 11  \w     98.00 178.00   0.50    0.70    --  107.75  38.00-150.00  160
 12  \w     85.00 173.00   0.50    0.70    --  107.75  77.00 -30.00  176
 13  \w     93.00 178.00   0.50    0.70    --  107.75  57.00 -90.00  170
 14  \w     85.00 173.00   0.50    0.70    --  107.75  77.00  90.00  176
 15  \w     93.00 178.00   0.50    0.70    --  107.75  57.00 -60.00  170
 16  \w     85.00 173.00   0.50    0.70    --  107.75  77.00  60.00  176
 17  \w     93.00 178.00   0.50    0.70    --  107.75  57.00  90.00  170
 18  \w     85.00 173.00   0.50    0.70    --  107.75  77.00 120.00  176
 19  \w     93.00 178.00   0.50    0.70    --  107.75  57.00 120.00  170
 20  \w     85.00 173.00   0.50    0.70    --  107.75  77.00  30.00  176
 21  \w     93.00 178.00   0.50    0.70    --  107.75  57.00 -30.00  170
 22  \w     85.00 173.00   0.50    0.70    --  107.75  77.00-180.00  176
 23  \w     93.00 178.00   0.50    0.70    --  107.75  57.00-180.00  170
 24  \w     85.00 173.00   0.50    0.70    --  107.75  77.00-150.00  176
 25  \w     85.00 173.00   0.50    0.70    --  107.75  77.00-120.00  176
 26  \w     85.00 173.00   0.50    0.70    --  107.75  77.00 -60.00  176
 27  \w     85.00 173.00   0.50    0.70    --  107.75  77.00 -90.00  176
 28  \w     85.00 173.00   0.50    0.70    --  107.75  77.00   0.00  176
 29  \w     93.00 178.00   0.50    0.70    --  107.75  57.00 150.00  170
 30  \w     85.00 173.00   0.50    0.70    --  107.75  77.00 150.00  176
 31  \w     39.00 111.00   0.50    0.70    --  107.75 -99.00  60.00  144
 32  \w     57.00 122.00   0.50    0.70    --   50.21-178.00 -30.00  130
 33  \w     39.00 111.00   0.50    0.70    --  107.75 -99.00 -30.00  144
 34  \w     43.00 130.00   0.50    0.70    --  107.75 -77.00-120.00  174
 35  \w     38.00 121.00   0.50    0.70    --  107.75-125.00 -90.00  166
 36  \w     39.00 111.00   0.50    0.70    --  107.75 -99.00-150.00  144
 37  \w     37.00  84.00   0.50    0.70    --  107.75 -57.00-150.00   94
 38  \w     37.00  84.00   0.50    0.70    --  107.75 -57.00 -60.00   94
 39  \w     37.00  84.00   0.50    0.70    --  107.75 -57.00 -30.00   94
 40  \w     37.00  84.00   0.50    0.70    --  107.75 -57.00  60.00   94
 41  \w     39.00 111.00   0.50    0.70    --  107.75 -99.00 150.00  144
 42  \w     37.00  84.00   0.50    0.70    --  107.75 -57.00 120.00   94
 43  \w     39.00 111.00   0.50    0.70    --  107.75 -99.00  90.00  144
 44  \w     37.00 165.00   0.50    0.70    --  107.75   0.00 150.00  256
 45  \w     50.00 140.00   0.50    0.70    --   74.00  80.00   6.23  180
 46  \w     53.00 140.00   0.50    0.70    --   74.00  74.00-147.43  174
 47  \w     40.00 127.00   0.50    0.70    --   62.00  77.00-157.94  174
 48  \w     36.00 121.00   0.50    0.70    --   50.21  57.00   0.00  170
 49  \w     40.00 125.00   0.50    0.70    --   50.21  38.00 -30.00  170
 50  \w     40.00 125.00   0.50    0.70    --   50.21  19.00 -90.00  170
 51  \w     37.00 165.00   0.50    0.70    --  107.75   0.00  90.00  256
 52  \w     40.00 125.00   0.50    0.70    --   50.21  19.00 120.00  170
 53  \w     37.00 165.00   0.50    0.70    --  107.75   0.00  30.00  256
 54  \w     37.00 165.00   0.50    0.70    --  107.75   0.00-180.00  256
 55  \w     37.00 165.00   0.50    0.70    --  107.75   0.00-150.00  256
 56  \w     37.00 165.00   0.50    0.70    --  107.75   0.00-120.00  256
 57  \w     39.00 111.00   0.50    0.70    --  107.75 -99.00 -90.00  144
 58  \w     37.00 165.00   0.50    0.70    --  107.75   0.00   0.00  256
 59  \w     37.00 165.00   0.50    0.70    --  107.75   0.00 -30.00  256
 60  \w     37.00 165.00   0.50    0.70    --  107.75   0.00  60.00  256
 61  \w     37.00 165.00   0.50    0.70    --  107.75   0.00 -60.00  256
 62  \w     37.00 165.00   0.50    0.70    --  107.75   0.00 120.00  256
 63  \w     37.00 165.00   0.50    0.70    --  107.75   0.00 -90.00  256
 64  \w     40.00 125.00   0.50    0.70    --   50.21  38.00   0.00  170
 65  \w     40.00 125.00   0.50    0.70    --   50.21  19.00  90.00  170
 66  \w     25.00 117.00   0.50    0.70    --   50.00  83.00 108.43  184
 67  \w     29.00 121.00   0.50    0.70    --   54.00  83.00 136.95  184
 68  \w     29.00 121.00   0.50    0.70    --   54.00  83.00  29.42  184
 69  \w      6.00  46.00   0.50    0.70    --   34.00  89.00 -25.94   80
 70  \w    -95.00  -9.00   0.50    0.70    --  -70.00 125.00  40.00  172
 71  \w   -125.00 -40.00   0.50    0.70    --  -50.21 -38.00-180.00  170
 72  \w   -121.00 -35.00   0.50    0.70    --  -50.21 -57.00 -60.00  172
 73  \w   -115.00 -28.00   0.50    0.70    --  -50.21 -77.00 -60.00  174
 74  \w   -121.00 -35.00   0.50    0.70    --  -50.21 -57.00-180.00  172
 75  \w   -115.00 -28.00   0.50    0.70    --  -50.21 -77.00-120.00  174
 76  \w   -120.00 -38.00   0.50    0.70    --  -50.21-178.00-180.00  164
 77  \w   -131.00 -42.00   0.50    0.70    --  -66.00 -79.00-153.88  178
 78  \w   -135.00 -47.00   0.50    0.70    --  -70.00 -77.00 -51.34  176
 79  \w   -135.00 -47.00   0.50    0.70    --  -70.00 -77.00  60.00  176
 80  \w   -136.00 -45.00   0.50    0.70    --  -70.00 -82.00 121.22  182
 81  \w   -135.00 -47.00   0.50    0.70    --  -70.00 -77.00   0.00  176
 82  \w   -135.00 -47.00   0.50    0.70    --  -70.00 -77.00 -90.00  176
 83  \w   -135.00 -47.00   0.50    0.70    --  -70.00 -77.00-120.00  176
 84  \w   -136.00 -49.00   0.50    0.70    --  -70.00 -74.00 -28.97  174
 85  \w   -135.00 -47.00   0.50    0.70    --  -70.00 -77.00  90.00  176
 86  \w   -135.00 -47.00   0.50    0.70    --  -70.00 -77.00 150.00  176
 87  \w   -135.00 -47.00   0.50    0.70    --  -70.00 -78.00 163.34  176
 88  \w   -141.00 -55.00   0.50    0.70    --  -70.00 -57.00   0.00  172
 89  \w   -137.00 -50.00   0.50    0.70    --  -70.00 -71.00 -52.29  174
 90  \w   -140.00 -70.00   0.50    0.70    --  -70.00-125.00-150.00  140
 91  \w   -135.00 -47.00   0.50    0.70    --  -70.00 -77.00 -60.00  176
 92  \w   -139.00 -82.00   0.50    0.70    --  -70.00 -99.00 120.00  114
 93  \w   -135.00 -47.00   0.50    0.70    --  -70.00 -77.00 120.00  176
 94  \w   -141.00 -55.00   0.50    0.70    --  -70.00 -57.00  30.00  172
 95  \w   -138.00 -51.00   0.50    0.70    --  -70.00 -68.00 -15.26  174
 96  \w   -135.00 -47.00   0.50    0.70    --  -70.00 -77.00-180.00  176
 97  \w   -137.00 -49.00   0.50    0.70    --  -70.00 -72.00-110.74  176
 98  \w   -135.00 -47.00   0.50    0.70    --  -70.00 -77.00  30.00  176
 99  \w   -135.00 -47.00   0.50    0.70    --  -70.00 -77.00-150.00  176
100  \w   -137.00 -49.00   0.50    0.70    --  -70.00 -72.00 -52.62  176
101  \w   -136.00 -45.00   0.50    0.70    --  -70.00 -83.00 -70.25  182
;
_diffrn_measurement_device 'four-circle diffractometer'
_diffrn_measurement_device_type 'XtaLAB Synergy, Dualflex, Pilatus 300K'
_diffrn_measurement_method '\w scans'
_diffrn_orient_matrix_type 'CrysAlisPro convention (1999,Acta A55,543-557)'
_diffrn_orient_matrix_UB_11 0.0154561000
_diffrn_orient_matrix_UB_12 -0.0055934000
_diffrn_orient_matrix_UB_13 -0.0847704000
_diffrn_orient_matrix_UB_21 0.0460381000
_diffrn_orient_matrix_UB_22 0.1558522000
_diffrn_orient_matrix_UB_23 -0.0015934000
_diffrn_orient_matrix_UB_31 0.2084494000
_diffrn_orient_matrix_UB_32 -0.0339774000
_diffrn_orient_matrix_UB_33 0.0066411000
_diffrn_radiation_monochromator mirror
_diffrn_radiation_probe x-ray
_diffrn_radiation_type CuK\a
_diffrn_radiation_wavelength 1.54184
_diffrn_reflns_av_R_equivalents 0.0414
_diffrn_reflns_av_unetI/netI 0.0105
_diffrn_reflns_Laue_measured_fraction_full 1.000
_diffrn_reflns_Laue_measured_fraction_max 0.997
_diffrn_reflns_limit_h_max 9
_diffrn_reflns_limit_h_min -8
_diffrn_reflns_limit_k_max 12
_diffrn_reflns_limit_k_min -12
_diffrn_reflns_limit_l_max 23
_diffrn_reflns_limit_l_min -23
_diffrn_reflns_number 90375
_diffrn_reflns_point_group_measured_fraction_full 1.000
_diffrn_reflns_point_group_measured_fraction_max 0.996
_diffrn_reflns_theta_full 67.684
_diffrn_reflns_theta_max 79.040
_diffrn_reflns_theta_min 4.883
_diffrn_source 'micro-focus sealed X-ray tube'
_diffrn_source_type 'PhotonJet (Cu) X-ray Source'
_exptl_absorpt_coefficient_mu 0.707
_exptl_absorpt_correction_T_max 1.000
_exptl_absorpt_correction_T_min 0.847
_exptl_absorpt_correction_type gaussian
_exptl_absorpt_process_details
;
CrysAlisPro 1.171.39.8d (Rigaku Oxford Diffraction, 2015)
Numerical absorption correction based on gaussian integration over
			a multifaceted crystal model
Empirical absorption correction using spherical harmonics,
 implemented in SCALE3 ABSPACK scaling algorithm.
;
_exptl_crystal_colour 'clear colourless'
_exptl_crystal_colour_lustre clear
_exptl_crystal_colour_primary colourless
_exptl_crystal_density_diffrn 1.289
_exptl_crystal_description plate
_exptl_crystal_F_000 520
_exptl_crystal_size_max 0.121
_exptl_crystal_size_mid 0.076
_exptl_crystal_size_min 0.043
_refine_diff_density_max 0.499
_refine_diff_density_min -0.159
_refine_diff_density_rms 0.038
_refine_ls_abs_structure_details
;
 Flack x determined using 1075 quotients [(I+)-(I-)]/[(I+)+(I-)]
 (Parsons, Flack and Wagner, Acta Cryst. B69 (2013) 249-259).
;
_refine_ls_abs_structure_Flack 0.02(4)
_refine_ls_extinction_coef .
_refine_ls_extinction_method none
_refine_ls_goodness_of_fit_ref 1.064
_refine_ls_hydrogen_treatment mixed
_refine_ls_matrix_type full
_refine_ls_number_parameters 167
_refine_ls_number_reflns 2704
_refine_ls_number_restraints 1
_refine_ls_restrained_S_all 1.064
_refine_ls_R_factor_all 0.0322
_refine_ls_R_factor_gt 0.0313
_refine_ls_shift/su_max 0.000
_refine_ls_shift/su_mean 0.000
_refine_ls_structure_factor_coef Fsqd
_refine_ls_weighting_details 'w=1/[\s^2^(Fo^2^)+(0.0443P)^2^+0.3076P] where P=(Fo^2^+2Fc^2^)/3'
_refine_ls_weighting_scheme calc
_refine_ls_wR_factor_gt 0.0824
_refine_ls_wR_factor_ref 0.0831
_reflns_Friedel_coverage 0.711
_reflns_Friedel_fraction_full 1.000
_reflns_Friedel_fraction_max 0.996
_reflns_number_gt 2628
_reflns_number_total 2704
_reflns_threshold_expression 'I > 2\s(I)'
_cod_data_source_file nchem.2891-s4.cif
_cod_data_source_block h070617_1_1
_cod_original_cell_volume 1258.485(14)
_cod_database_code 1551399
_chemical_oxdiff_formula 'C14 H16 N2 O2'
_shelx_space_group_comment
;
The symmetry employed for this shelxl refinement is uniquely defined
by the following loop, which should always be used as a source of
symmetry information in preference to the above space-group names.
They are only intended as comments.
;
_diffrn_oxdiff_ac3_digest_frames
;
01118377b3a281d1d4eb6d9e2349b46fd61764233b4
;
_reflns_odcompleteness_completeness 99.93
_reflns_odcompleteness_iscentric 1
_reflns_odcompleteness_theta 66.97
_olex2_refinement_description
;
1. Fixed Uiso
 At 1.2 times of:
  All C(H) groups, All C(H,H) groups
2. Restrained distances
 N1-H1
 0.93 with sigma of 0.02
3.a Ternary CH refined with riding coordinates:
 C8(H8), C11(H11)
3.b Secondary CH2 refined with riding coordinates:
 C10(H10A,H10B), C12(H12A,H12B), C13(H13A,H13B), C14(H14A,H14B)
3.c Aromatic/amide H refined with riding coordinates:
 C2(H2), C3(H3), C5(H5), C6(H6), C7(H7)
;

loop_
_space_group_symop_operation_xyz
'x, y, z'
'-x+1/2, -y, z+1/2'
'-x, y+1/2, -z+1/2'
'x+1/2, -y+1/2, -z'

loop_
_atom_site_label
_atom_site_type_symbol
_atom_site_fract_x
_atom_site_fract_y
_atom_site_fract_z
_atom_site_U_iso_or_equiv
_atom_site_adp_type
_atom_site_occupancy
_atom_site_site_symmetry_order
_atom_site_calc_flag
_atom_site_refinement_flags_posn
_atom_site_refinement_flags_adp
_atom_site_refinement_flags_occupancy
_atom_site_disorder_assembly
_atom_site_disorder_group
O1 O 0.82166(18) 0.37605(12) 0.24368(7) 0.0282(3) Uani 1 1 d . . . . .
O2 O 0.5893(3) 0.85778(14) 0.12371(7) 0.0396(4) Uani 1 1 d . . . . .
N1 N 0.5351(2) 0.74168(15) 0.22845(7) 0.0261(3) Uani 1 1 d D . . . .
H1 H 0.423(3) 0.786(2) 0.2254(12) 0.040(6) Uiso 1 1 d D . . . .
N2 N 0.8510(2) 0.57268(15) 0.17741(8) 0.0239(3) Uani 1 1 d . . . . .
C1 C 0.8132(2) 0.50461(18) 0.23935(9) 0.0233(3) Uani 1 1 d . . . . .
C2 C 0.4570(3) 0.69502(17) 0.42729(9) 0.0231(3) Uani 1 1 d . . . . .
H2 H 0.4169 0.6034 0.4263 0.028 Uiso 1 1 calc R . . . .
C3 C 0.4981(2) 0.90889(18) 0.49343(9) 0.0243(4) Uani 1 1 d . . . . .
H3 H 0.4875 0.9600 0.5368 0.029 Uiso 1 1 calc R . . . .
C4 C 0.5351(2) 0.75376(17) 0.36450(8) 0.0213(3) Uani 1 1 d . . . . .
C5 C 0.4384(2) 0.77230(18) 0.49150(9) 0.0240(3) Uani 1 1 d . . . . .
H5 H 0.3858 0.7324 0.5333 0.029 Uiso 1 1 calc R . . . .
C6 C 0.5918(2) 0.89199(17) 0.36633(9) 0.0222(3) Uani 1 1 d . . . . .
H6 H 0.6420 0.9326 0.3243 0.027 Uiso 1 1 calc R . . . .
C7 C 0.5738(3) 0.96935(17) 0.43070(9) 0.0245(4) Uani 1 1 d . . . . .
H7 H 0.6122 1.0613 0.4317 0.029 Uiso 1 1 calc R . . . .
C8 C 0.5671(3) 0.66275(17) 0.29662(9) 0.0237(4) Uani 1 1 d . . . . .
H8 H 0.4743 0.5885 0.2981 0.028 Uiso 1 1 calc R . . . .
C9 C 0.6467(3) 0.77916(17) 0.17216(9) 0.0272(4) Uani 1 1 d . . . . .
C10 C 0.7590(3) 0.59425(19) 0.30436(9) 0.0270(4) Uani 1 1 d . . . . .
H10A H 0.8518 0.6662 0.3106 0.032 Uiso 1 1 calc R . . . .
H10B H 0.7596 0.5378 0.3487 0.032 Uiso 1 1 calc R . . . .
C11 C 0.8456(3) 0.72443(18) 0.16995(10) 0.0279(4) Uani 1 1 d . . . . .
H11 H 0.9183 0.7670 0.2097 0.033 Uiso 1 1 calc R . . . .
C12 C 0.9056(3) 0.50237(19) 0.10836(9) 0.0270(4) Uani 1 1 d . . . . .
H12A H 0.8197 0.4283 0.0962 0.032 Uiso 1 1 calc R . . . .
H12B H 1.0301 0.4646 0.1120 0.032 Uiso 1 1 calc R . . . .
C13 C 0.8967(3) 0.6184(2) 0.05132(10) 0.0353(5) Uani 1 1 d . . . . .
H13A H 0.7738 0.6246 0.0296 0.042 Uiso 1 1 calc R . . . .
H13B H 0.9872 0.6040 0.0124 0.042 Uiso 1 1 calc R . . . .
C14 C 0.9421(3) 0.7487(2) 0.09602(11) 0.0387(5) Uani 1 1 d . . . . .
H14A H 1.0752 0.7588 0.1025 0.046 Uiso 1 1 calc R . . . .
H14B H 0.8939 0.8309 0.0719 0.046 Uiso 1 1 calc R . . . .

loop_
_atom_site_aniso_label
_atom_site_aniso_U_11
_atom_site_aniso_U_22
_atom_site_aniso_U_33
_atom_site_aniso_U_23
_atom_site_aniso_U_13
_atom_site_aniso_U_12
O1 0.0317(7) 0.0217(6) 0.0312(6) 0.0006(5) -0.0029(5) 0.0060(5)
O2 0.0663(10) 0.0277(7) 0.0249(6) 0.0065(5) -0.0001(7) 0.0111(7)
N1 0.0350(8) 0.0254(7) 0.0178(6) 0.0007(6) -0.0034(6) 0.0066(7)
N2 0.0280(8) 0.0206(7) 0.0233(7) -0.0051(5) 0.0012(6) -0.0007(6)
C1 0.0238(8) 0.0221(7) 0.0242(8) -0.0028(7) -0.0035(7) 0.0026(7)
C2 0.0270(9) 0.0197(7) 0.0225(7) 0.0005(6) -0.0026(7) 0.0009(7)
C3 0.0250(8) 0.0260(8) 0.0221(8) -0.0054(6) 0.0004(6) 0.0025(6)
C4 0.0239(8) 0.0212(7) 0.0190(7) -0.0008(6) -0.0035(6) 0.0021(7)
C5 0.0254(8) 0.0259(8) 0.0205(7) 0.0022(6) 0.0012(6) 0.0018(7)
C6 0.0235(8) 0.0221(8) 0.0210(7) 0.0014(6) 0.0003(6) -0.0007(7)
C7 0.0260(9) 0.0192(7) 0.0283(8) -0.0026(6) 0.0008(7) -0.0017(7)
C8 0.0321(10) 0.0218(7) 0.0172(7) 0.0004(6) -0.0019(7) 0.0015(7)
C9 0.0466(11) 0.0167(7) 0.0183(7) -0.0034(6) -0.0027(7) -0.0005(7)
C10 0.0362(10) 0.0254(8) 0.0195(7) -0.0008(7) -0.0031(7) 0.0075(7)
C11 0.0374(10) 0.0202(8) 0.0261(8) -0.0027(7) 0.0001(7) -0.0082(7)
C12 0.0246(9) 0.0289(8) 0.0274(8) -0.0088(7) 0.0053(7) -0.0034(7)
C13 0.0443(11) 0.0348(10) 0.0269(9) -0.0037(7) 0.0122(8) -0.0118(9)
C14 0.0466(12) 0.0327(10) 0.0367(10) -0.0026(8) 0.0105(9) -0.0163(9)

loop_
_atom_type_symbol
_atom_type_description
_atom_type_scat_dispersion_real
_atom_type_scat_dispersion_imag
_atom_type_scat_source
C C 0.0181 0.0091 'International Tables Vol C Tables 4.2.6.8 and 6.1.1.4'
H H 0.0000 0.0000 'International Tables Vol C Tables 4.2.6.8 and 6.1.1.4'
N N 0.0311 0.0180 'International Tables Vol C Tables 4.2.6.8 and 6.1.1.4'
O O 0.0492 0.0322 'International Tables Vol C Tables 4.2.6.8 and 6.1.1.4'

loop_
_exptl_crystal_face_index_h
_exptl_crystal_face_index_k
_exptl_crystal_face_index_l
_exptl_crystal_face_perp_dist
0 0 12 0.0216
0 0 -12 0.0216
4 -4 1 0.0387
4 2 1 0.0437
-4 -4 0 0.0420
-3 1 9 0.0310
-4 1 -7 0.0384
4 -1 3 0.0394
3 -3 7 0.0339
-3 -2 8 0.0370
1 -4 10 0.0379
1 3 -10 0.0469
-2 3 -8 0.0392
-3 5 -3 0.0403
4 2 -2 0.0436
-4 4 1 0.0338
1 6 4 0.0612
4 3 4 0.0478
-4 -3 4 0.0378
3 -4 4 0.0375
-1 -5 6 0.0487

loop_
_geom_angle_atom_site_label_1
_geom_angle_atom_site_label_2
_geom_angle_atom_site_label_3
_geom_angle
_geom_angle_site_symmetry_1
_geom_angle_site_symmetry_3
C8 N1 H1 115.7(14) . .
C9 N1 H1 110.6(15) . .
C9 N1 C8 132.97(16) . .
C1 N2 C11 124.38(14) . .
C1 N2 C12 122.86(14) . .
C11 N2 C12 112.76(14) . .
O1 C1 N2 122.44(16) . .
O1 C1 C10 122.25(16) . .
N2 C1 C10 115.31(15) . .
C4 C2 H2 119.8 . .
C5 C2 H2 119.8 . .
C5 C2 C4 120.36(15) . .
C5 C3 H3 120.0 . .
C5 C3 C7 120.02(15) . .
C7 C3 H3 120.0 . .
C2 C4 C6 119.28(15) . .
C2 C4 C8 119.00(15) . .
C6 C4 C8 121.62(14) . .
C2 C5 H5 119.9 . .
C3 C5 C2 120.13(15) . .
C3 C5 H5 119.9 . .
C4 C6 H6 119.8 . .
C7 C6 C4 120.38(15) . .
C7 C6 H6 119.8 . .
C3 C7 C6 119.81(15) . .
C3 C7 H7 120.1 . .
C6 C7 H7 120.1 . .
N1 C8 C4 110.76(13) . .
N1 C8 H8 107.2 . .
N1 C8 C10 116.13(14) . .
C4 C8 H8 107.2 . .
C4 C8 C10 108.00(14) . .
C10 C8 H8 107.2 . .
O2 C9 N1 120.28(19) . .
O2 C9 C11 120.62(18) . .
N1 C9 C11 119.09(15) . .
C1 C10 C8 114.01(14) . .
C1 C10 H10A 108.8 . .
C1 C10 H10B 108.7 . .
C8 C10 H10A 108.7 . .
C8 C10 H10B 108.7 . .
H10A C10 H10B 107.6 . .
N2 C11 C9 111.53(15) . .
N2 C11 H11 109.7 . .
N2 C11 C14 102.78(15) . .
C9 C11 H11 109.7 . .
C9 C11 C14 113.36(16) . .
C14 C11 H11 109.7 . .
N2 C12 H12A 111.2 . .
N2 C12 H12B 111.2 . .
N2 C12 C13 103.03(14) . .
H12A C12 H12B 109.1 . .
C13 C12 H12A 111.2 . .
C13 C12 H12B 111.2 . .
C12 C13 H13A 111.0 . .
C12 C13 H13B 111.0 . .
C12 C13 C14 103.64(15) . .
H13A C13 H13B 109.0 . .
C14 C13 H13A 111.0 . .
C14 C13 H13B 111.0 . .
C11 C14 C13 103.94(15) . .
C11 C14 H14A 111.0 . .
C11 C14 H14B 111.0 . .
C13 C14 H14A 111.0 . .
C13 C14 H14B 111.0 . .
H14A C14 H14B 109.0 . .

loop_
_geom_bond_atom_site_label_1
_geom_bond_atom_site_label_2
_geom_bond_distance
_geom_bond_site_symmetry_2
O1 C1 1.245(2) .
O2 C9 1.232(2) .
N1 H1 0.915(19) .
N1 C8 1.469(2) .
N1 C9 1.348(2) .
N2 C1 1.328(2) .
N2 C11 1.471(2) .
N2 C12 1.476(2) .
C1 C10 1.513(2) .
C2 H2 0.9300 .
C2 C4 1.390(2) .
C2 C5 1.388(2) .
C3 H3 0.9300 .
C3 C5 1.387(2) .
C3 C7 1.389(2) .
C4 C6 1.396(2) .
C4 C8 1.529(2) .
C5 H5 0.9300 .
C6 H6 0.9300 .
C6 C7 1.391(2) .
C7 H7 0.9300 .
C8 H8 0.9800 .
C8 C10 1.538(3) .
C9 C11 1.526(3) .
C10 H10A 0.9700 .
C10 H10B 0.9700 .
C11 H11 0.9800 .
C11 C14 1.527(3) .
C12 H12A 0.9700 .
C12 H12B 0.9700 .
C12 C13 1.525(3) .
C13 H13A 0.9700 .
C13 H13B 0.9700 .
C13 C14 1.531(3) .
C14 H14A 0.9700 .
C14 H14B 0.9700 .

loop_
_exptl_oxdiff_crystal_face_indexfrac_h
_exptl_oxdiff_crystal_face_indexfrac_k
_exptl_oxdiff_crystal_face_indexfrac_l
_exptl_oxdiff_crystal_face_x
_exptl_oxdiff_crystal_face_y
_exptl_oxdiff_crystal_face_z
0.0029 0.0003 12.0001 -1.0172 -0.0189 0.0803
-0.0029 -0.0003 -12.0001 1.0172 0.0189 -0.0803
4.0015 -4.0000 1.0003 -0.0006 -0.4408 0.9767
4.0009 1.9995 1.0001 -0.0341 0.4942 0.7727
-4.0005 -3.9993 -0.0001 -0.0395 -0.8075 -0.6980
-2.9986 1.0005 8.9999 -0.8149 0.0035 -0.5993
-4.0027 1.0001 -7.0003 0.5260 -0.0173 -0.9148
4.0017 -1.0002 3.0002 -0.1869 0.0236 0.8881
3.0027 -2.9999 7.0003 -0.5302 -0.3405 0.7743
-2.9985 -1.9993 8.0000 -0.7133 -0.4624 -0.5040
1.0030 -3.9995 10.0002 -0.8098 -0.5931 0.4114
0.9975 2.9994 -10.0001 0.8464 0.5293 0.0396
-2.0027 2.9997 -8.0002 0.6305 0.3881 -0.5725
-3.0019 4.9998 -3.0003 0.1800 0.6458 -0.8155
4.0002 1.9994 -1.9999 0.2202 0.4990 0.7526
-4.0010 4.0001 0.9997 -0.1690 0.4376 -0.9633
1.0006 5.9995 3.9999 -0.3572 0.9747 0.0313
4.0016 2.9995 4.0001 -0.2940 0.6453 0.7588
-3.9996 -2.9993 3.9999 -0.3841 -0.6579 -0.7052
3.0020 -3.9999 4.0003 -0.2703 -0.4916 0.7882
-0.9983 -4.9993 6.0001 -0.4961 -0.8347 0.0016
